data_8105406
loop_
_publ_author_name
'Guo, Jin-Bo'
'Li, Guan-Feng'

_publ_section_title
;
 Crystal structure of
 poly[dibromido-bis(\m2-1,6-di(1H-imidazol-1-yl)hexane-\k2
 N:N&#x2032;)cadmium(II)], C24H36Br2N8Cd
;
_journal_issue 5
_journal_name_full 'Zeitschrift f\"ur Kristallographie - New Crystal Structures'
_journal_page_first 1155
_journal_page_last 1156
_journal_paper_doi 10.1515/ncrs-2020-0217
_journal_volume 235
_journal_year 2020
_chemical_formula_moiety '0.5(C48 H72 Br4 Cd2 N16)'
_chemical_formula_sum 'C24 H36 Br2 Cd N8'
_chemical_formula_weight 708.83
_space_group_crystal_system monoclinic
_space_group_IT_number 14
_space_group_name_Hall '-P 2ybc'
_space_group_name_H-M_alt 'P 1 21/c 1'
_atom_sites_solution_hydrogens geom
_atom_sites_solution_primary dual
_atom_sites_solution_secondary difmap
_cell_angle_alpha 90.00
_cell_angle_beta 100.529(4)
_cell_angle_gamma 90.00
_cell_formula_units_Z 2
_cell_length_a 9.6915(4)
_cell_length_b 7.6614(2)
_cell_length_c 19.0851(8)
_cell_measurement_reflns_used 9186
_cell_measurement_temperature 293(2)
_cell_measurement_theta_max 25.0900
_cell_measurement_theta_min 3.7810
_cell_volume 1393.22(9)
_computing_cell_refinement 'CrysAlisPro 1.171.39.46 (Rigaku OD, 2018)'
_computing_data_collection 'CrysAlisPro 1.171.39.46 (Rigaku OD, 2018)'
_computing_data_reduction 'CrysAlisPro 1.171.39.46 (Rigaku OD, 2018)'
_computing_molecular_graphics 'Olex2 (Dolomanov et al., 2009)'
_computing_publication_material 'Olex2 (Dolomanov et al., 2009)'
_computing_structure_refinement 'XL (Sheldrick, 2008)'
_computing_structure_solution 'ShelXT (Sheldrick, 2015)'
_diffrn_ambient_temperature 293(2)
_diffrn_detector 'CCD plate'
_diffrn_detector_area_resol_mean 8.0584
_diffrn_detector_type EosS2
_diffrn_measured_fraction_theta_full 0.998
_diffrn_measured_fraction_theta_max 0.998
_diffrn_measurement_details
;
List of Runs (angles in degrees, time in seconds):

  # Type    Start    End  Width  t~exp~   \w     \q     \k     \f   Frames
--------------------------------------------------------------------------
  1  \w    -68.00  -3.00   1.00    1.00    --  -13.96 126.00 -95.00   65
  2  \w    -20.00  25.00   1.00    1.00    --  -13.96 -99.00 -30.00   45
  3  \w    -83.00   5.00   1.00    1.00    --  -13.96 -38.00-120.00   88
  4  \w    -66.00   1.00   1.00    1.00    --  -13.96 122.00  51.77   67
  5  \w    -41.00  54.00   1.00    1.00    --  -13.96  77.00 -60.00   95
  6  \w    -82.00  13.00   1.00    1.00    --  -13.96 -77.00-180.00   95
  7  \w    -52.00  32.00   1.00    1.00    --   14.89 -57.00  30.00   84
  8  \w     -4.00  84.00   1.00    1.00    --   14.89  38.00 150.00   88
  9  \w    -20.00  54.00   1.00    1.00    --   14.89 -99.00-120.00   74
 10  \w    -54.00  84.00   1.00    1.00    --   14.89   0.00 120.00  138
 11  \w    -20.00  25.00   1.00    1.00    --  -13.96 -99.00  30.00   45
 12  \w    -20.00  25.00   1.00    1.00    --  -13.96 -99.00 120.00   45
 13  \w    -65.00   2.00   1.00    1.00    --  -13.96 120.00 -17.31   67
 14  \w     35.00  66.00   1.00    1.00    --   14.89 178.00   0.00   31
 15  \w      3.00  35.00   1.00    1.00    --   14.89-126.00-171.00   32
;
_diffrn_measurement_device 'four-circle diffractometer'
_diffrn_measurement_device_type 'SuperNova, Single source at offset/far, EosS2'
_diffrn_measurement_method '\w scans'
_diffrn_orient_matrix_type 'CrysAlisPro convention (1999,Acta A55,543-557)'
_diffrn_orient_matrix_UB_11 0.0406772000
_diffrn_orient_matrix_UB_12 -0.0168156000
_diffrn_orient_matrix_UB_13 -0.0265954000
_diffrn_orient_matrix_UB_21 -0.0604750000
_diffrn_orient_matrix_UB_22 0.0113340000
_diffrn_orient_matrix_UB_23 -0.0268031000
_diffrn_orient_matrix_UB_31 0.0151568000
_diffrn_orient_matrix_UB_32 0.0903254000
_diffrn_orient_matrix_UB_33 -0.0016027000
_diffrn_radiation_monochromator mirror
_diffrn_radiation_probe x-ray
_diffrn_radiation_type MoK\a
_diffrn_radiation_wavelength 0.71073
_diffrn_reflns_av_R_equivalents 0.0844
_diffrn_reflns_av_unetI/netI 0.0385
_diffrn_reflns_limit_h_max 11
_diffrn_reflns_limit_h_min -11
_diffrn_reflns_limit_k_max 9
_diffrn_reflns_limit_k_min -9
_diffrn_reflns_limit_l_max 23
_diffrn_reflns_limit_l_min -23
_diffrn_reflns_number 29900
_diffrn_reflns_theta_full 25.50
_diffrn_reflns_theta_max 25.50
_diffrn_reflns_theta_min 3.41
_diffrn_source 'micro-focus sealed X-ray tube'
_diffrn_source_type 'SuperNova (Mo) X-ray Source'
_exptl_absorpt_coefficient_mu 3.680
_exptl_absorpt_correction_T_max 1.00000
_exptl_absorpt_correction_T_min 0.33229
_exptl_absorpt_correction_type multi-scan
_exptl_absorpt_process_details
;
CrysAlisPro 1.171.39.46 (Rigaku Oxford Diffraction, 2018)
Empirical absorption correction using spherical harmonics,
 implemented in SCALE3 ABSPACK scaling algorithm.
;
_exptl_crystal_colour colourless
_exptl_crystal_density_diffrn 1.690
_exptl_crystal_density_method 'not measured'
_exptl_crystal_description block
_exptl_crystal_F_000 708
_exptl_crystal_size_max 0.42
_exptl_crystal_size_mid 0.38
_exptl_crystal_size_min 0.26
_refine_diff_density_max 1.214
_refine_diff_density_min -1.448
_refine_diff_density_rms 0.163
_refine_ls_extinction_method none
_refine_ls_goodness_of_fit_ref 1.191
_refine_ls_hydrogen_treatment constr
_refine_ls_matrix_type full
_refine_ls_number_parameters 160
_refine_ls_number_reflns 2585
_refine_ls_number_restraints 0
_refine_ls_restrained_S_all 1.191
_refine_ls_R_factor_all 0.0801
_refine_ls_R_factor_gt 0.0744
_refine_ls_shift/su_max 0.000
_refine_ls_shift/su_mean 0.000
_refine_ls_structure_factor_coef Fsqd
_refine_ls_weighting_details 'calc w=1/[\s^2^(Fo^2^)+(0.0599P)^2^+15.7231P] where P=(Fo^2^+2Fc^2^)/3'
_refine_ls_weighting_scheme calc
_refine_ls_wR_factor_gt 0.1789
_refine_ls_wR_factor_ref 0.1823
_reflns_number_gt 2356
_reflns_number_total 2585
_reflns_threshold_expression >2sigma(I)
_cod_data_source_file suppl_ncrs-2020-0217_suppl.cif
_cod_data_source_block 194
_cod_original_cell_volume 1393.21(9)
_cod_database_code 8105406
_chemical_oxdiff_formula 'c h n o zn'
_reflns_odcompleteness_completeness 99.64
_reflns_odcompleteness_iscentric 1
_reflns_odcompleteness_theta 25.30
_olex2_refinement_description
;
1. Fixed Uiso
 At 1.2 times of:
  All C(H) groups, All C(H,H) groups
2.a Secondary CH2 refined with riding coordinates:
 C4(H4A,H4B), C5(H5A,H5B), C6(H6A,H6B), C7(H7A,H7B), C8(H8A,H8B), C9(H9A,H9B)
2.b Aromatic/amide H refined with riding coordinates:
 C1(H1), C2(H2), C3(H3), C10(H10), C11(H11), C12(H12)
;
_olex2_submission_special_instructions 'No special instructions were received'
_oxdiff_exptl_absorpt_empirical_details
;
Empirical correction (ABSPACK) includes:
- Absorption correction using spherical harmonics
- Frame scaling
;
_oxdiff_exptl_absorpt_empirical_full_max 1.934
_oxdiff_exptl_absorpt_empirical_full_min 0.630

loop_
_space_group_symop_id
_space_group_symop_operation_xyz
1 'x, y, z'
2 '-x, y+1/2, -z+1/2'
3 '-x, -y, -z'
4 'x, -y-1/2, z-1/2'

loop_
_atom_site_label
_atom_site_type_symbol
_atom_site_fract_x
_atom_site_fract_y
_atom_site_fract_z
_atom_site_U_iso_or_equiv
_atom_site_adp_type
_atom_site_occupancy
_atom_site_calc_flag
_atom_site_disorder_assembly
_atom_site_disorder_group
_atom_site_site_symmetry_order
_atom_site_refinement_flags_posn
_atom_site_refinement_flags_adp
_atom_site_refinement_flags_occupancy
Cd1 Cd 1.0000 1.0000 0.5000 0.0342(3) Uani 1 d . . 2 S T P
N1 N 0.9210(7) 0.8669(9) 0.3905(3) 0.0282(15) Uani 1 d . . 1 . . .
N2 N 0.2051(7) -0.3326(9) 0.0207(4) 0.0305(16) Uani 1 d . . 1 . . .
N3 N 0.8798(7) 0.6851(9) 0.3003(4) 0.0287(15) Uani 1 d . . 1 . . .
N4 N 0.3487(7) -0.1193(9) 0.0619(4) 0.0280(15) Uani 1 d . . 1 . . .
Br1 Br 0.86144(11) 0.73774(13) 0.57319(6) 0.0473(3) Uani 1 d . . 1 . . .
C1 C 0.8350(10) 0.9451(12) 0.3351(5) 0.036(2) Uani 1 d . . 1 . . .
H1 H 0.7997 1.0578 0.3356 0.043 Uiso 1 calc . . 1 R . .
C2 C 0.8086(9) 0.8336(12) 0.2787(5) 0.036(2) Uani 1 d . . 1 . . .
H2 H 0.7531 0.8550 0.2343 0.044 Uiso 1 calc . . 1 R . .
C3 C 0.9464(9) 0.7094(11) 0.3678(4) 0.0285(18) Uani 1 d . . 1 . . .
H3 H 1.0028 0.6265 0.3948 0.034 Uiso 1 calc . . 1 R . .
C4 C 0.8764(9) 0.5245(12) 0.2582(5) 0.037(2) Uani 1 d . . 1 . . .
H4A H 0.9293 0.4343 0.2870 0.044 Uiso 1 calc . . 1 R . .
H4B H 0.9208 0.5458 0.2174 0.044 Uiso 1 calc . . 1 R . .
C5 C 0.7289(10) 0.4622(13) 0.2328(6) 0.046(3) Uani 1 d . . 1 . . .
H5A H 0.6770 0.5541 0.2045 0.055 Uiso 1 calc . . 1 R . .
H5B H 0.6853 0.4434 0.2740 0.055 Uiso 1 calc . . 1 R . .
C6 C 0.7149(9) 0.2971(12) 0.1890(5) 0.036(2) Uani 1 d . . 1 . . .
H6A H 0.7665 0.3102 0.1503 0.043 Uiso 1 calc . . 1 R . .
H6B H 0.7563 0.2009 0.2186 0.043 Uiso 1 calc . . 1 R . .
C7 C 0.5651(10) 0.2547(13) 0.1588(6) 0.047(3) Uani 1 d . . 1 . . .
H7A H 0.5298 0.3412 0.1229 0.057 Uiso 1 calc . . 1 R . .
H7B H 0.5109 0.2652 0.1966 0.057 Uiso 1 calc . . 1 R . .
C8 C 0.5391(9) 0.0740(12) 0.1255(5) 0.037(2) Uani 1 d . . 1 . . .
H8A H 0.6051 0.0531 0.0938 0.044 Uiso 1 calc . . 1 R . .
H8B H 0.5546 -0.0139 0.1626 0.044 Uiso 1 calc . . 1 R . .
C9 C 0.3931(9) 0.0587(11) 0.0847(5) 0.035(2) Uani 1 d . . 1 . . .
H9A H 0.3292 0.1038 0.1140 0.041 Uiso 1 calc . . 1 R . .
H9B H 0.3844 0.1322 0.0427 0.041 Uiso 1 calc . . 1 R . .
C10 C 0.2153(9) -0.1685(11) 0.0406(5) 0.0307(18) Uani 1 d . . 1 . . .
H10 H 0.1387 -0.0951 0.0400 0.037 Uiso 1 calc . . 1 R . .
C11 C 0.3402(10) -0.3922(12) 0.0294(5) 0.039(2) Uani 1 d . . 1 . . .
H11 H 0.3665 -0.5045 0.0189 0.047 Uiso 1 calc . . 1 R . .
C12 C 0.4306(9) -0.2609(12) 0.0561(5) 0.039(2) Uani 1 d . . 1 . . .
H12 H 0.5279 -0.2672 0.0679 0.047 Uiso 1 calc . . 1 R . .

loop_
_atom_site_aniso_label
_atom_site_aniso_U_11
_atom_site_aniso_U_22
_atom_site_aniso_U_33
_atom_site_aniso_U_23
_atom_site_aniso_U_13
_atom_site_aniso_U_12
Cd1 0.0321(5) 0.0250(5) 0.0377(5) -0.0140(4) -0.0140(4) 0.0124(4)
N1 0.028(4) 0.026(4) 0.028(4) -0.001(3) -0.002(3) -0.001(3)
N2 0.028(4) 0.023(3) 0.037(4) 0.001(3) -0.004(3) -0.007(3)
N3 0.025(3) 0.027(4) 0.033(4) -0.006(3) 0.002(3) -0.004(3)
N4 0.025(3) 0.022(3) 0.034(4) -0.005(3) -0.002(3) -0.004(3)
Br1 0.0497(6) 0.0370(6) 0.0524(6) 0.0031(4) 0.0018(5) -0.0006(4)
C1 0.041(5) 0.026(4) 0.036(5) -0.001(4) -0.001(4) 0.000(4)
C2 0.034(5) 0.040(5) 0.032(5) 0.003(4) -0.002(4) -0.005(4)
C3 0.029(4) 0.026(4) 0.027(4) -0.003(3) -0.004(3) -0.002(3)
C4 0.034(5) 0.032(5) 0.041(5) -0.015(4) 0.001(4) -0.001(4)
C5 0.031(5) 0.039(5) 0.069(7) -0.030(5) 0.009(5) -0.011(4)
C6 0.034(5) 0.032(5) 0.038(5) -0.009(4) -0.006(4) -0.001(4)
C7 0.036(5) 0.038(5) 0.065(7) -0.025(5) 0.004(5) -0.004(4)
C8 0.029(5) 0.030(5) 0.047(5) -0.011(4) -0.002(4) -0.004(4)
C9 0.032(5) 0.024(4) 0.043(5) -0.001(4) -0.004(4) -0.006(4)
C10 0.027(4) 0.026(4) 0.037(5) 0.001(4) 0.001(3) -0.002(3)
C11 0.036(5) 0.024(4) 0.054(6) -0.009(4) 0.001(4) -0.002(4)
C12 0.025(4) 0.032(5) 0.061(6) -0.005(4) 0.008(4) -0.001(4)

loop_
_atom_type_symbol
_atom_type_description
_atom_type_scat_dispersion_real
_atom_type_scat_dispersion_imag
_atom_type_scat_source
C C 0.0033 0.0016 'International Tables Vol C Tables 4.2.6.8 and 6.1.1.4'
H H 0.0000 0.0000 'International Tables Vol C Tables 4.2.6.8 and 6.1.1.4'
N N 0.0061 0.0033 'International Tables Vol C Tables 4.2.6.8 and 6.1.1.4'
Cd Cd -0.8075 1.2024 'International Tables Vol C Tables 4.2.6.8 and 6.1.1.4'
Br Br -0.2901 2.4595 'International Tables Vol C Tables 4.2.6.8 and 6.1.1.4'

loop_
_geom_angle_atom_site_label_1
_geom_angle_atom_site_label_2
_geom_angle_atom_site_label_3
_geom_angle
_geom_angle_site_symmetry_1
_geom_angle_site_symmetry_3
N1 Cd1 N1 180.000(1) 3_776 .
N1 Cd1 N2 87.6(2) . 2_665
N1 Cd1 N2 92.4(2) . 4_666
N1 Cd1 N2 92.4(2) 3_776 2_665
N1 Cd1 N2 87.6(2) 3_776 4_666
N1 Cd1 Br1 91.33(17) . .
N1 Cd1 Br1 88.67(17) . 3_776
N1 Cd1 Br1 91.33(17) 3_776 3_776
N1 Cd1 Br1 88.67(17) 3_776 .
N2 Cd1 N2 180.000(2) 2_665 4_666
N2 Cd1 Br1 90.40(18) 2_665 .
N2 Cd1 Br1 90.40(18) 4_666 3_776
N2 Cd1 Br1 89.60(18) 2_665 3_776
N2 Cd1 Br1 89.60(18) 4_666 .
Br1 Cd1 Br1 180.00(3) . 3_776
C1 N1 Cd1 124.1(6) . .
C3 N1 Cd1 130.2(5) . .
C3 N1 C1 105.7(7) . .
C10 N2 Cd1 126.2(6) . 2_635
C10 N2 C11 105.4(7) . .
C11 N2 Cd1 127.1(6) . 2_635
C2 N3 C4 125.3(7) . .
C3 N3 C2 107.7(7) . .
C3 N3 C4 126.9(7) . .
C10 N4 C9 124.5(7) . .
C10 N4 C12 107.3(7) . .
C12 N4 C9 128.2(7) . .
N1 C1 H1 125.1 . .
N1 C1 C2 109.8(8) . .
C2 C1 H1 125.1 . .
N3 C2 C1 105.9(8) . .
N3 C2 H2 127.1 . .
C1 C2 H2 127.1 . .
N1 C3 N3 110.8(7) . .
N1 C3 H3 124.6 . .
N3 C3 H3 124.6 . .
N3 C4 H4A 109.3 . .
N3 C4 H4B 109.3 . .
N3 C4 C5 111.6(7) . .
H4A C4 H4B 108.0 . .
C5 C4 H4A 109.3 . .
C5 C4 H4B 109.3 . .
C4 C5 H5A 108.4 . .
C4 C5 H5B 108.4 . .
C4 C5 C6 115.4(8) . .
H5A C5 H5B 107.5 . .
C6 C5 H5A 108.4 . .
C6 C5 H5B 108.4 . .
C5 C6 H6A 109.2 . .
C5 C6 H6B 109.2 . .
H6A C6 H6B 107.9 . .
C7 C6 C5 112.2(8) . .
C7 C6 H6A 109.2 . .
C7 C6 H6B 109.2 . .
C6 C7 H7A 108.4 . .
C6 C7 H7B 108.4 . .
C6 C7 C8 115.6(8) . .
H7A C7 H7B 107.4 . .
C8 C7 H7A 108.4 . .
C8 C7 H7B 108.4 . .
C7 C8 H8A 109.4 . .
C7 C8 H8B 109.4 . .
H8A C8 H8B 108.0 . .
C9 C8 C7 111.0(8) . .
C9 C8 H8A 109.4 . .
C9 C8 H8B 109.4 . .
N4 C9 C8 115.2(7) . .
N4 C9 H9A 108.5 . .
N4 C9 H9B 108.5 . .
C8 C9 H9A 108.5 . .
C8 C9 H9B 108.5 . .
H9A C9 H9B 107.5 . .
N2 C10 N4 112.1(8) . .
N2 C10 H10 124.0 . .
N4 C10 H10 124.0 . .
N2 C11 H11 125.3 . .
N2 C11 C12 109.5(8) . .
C12 C11 H11 125.3 . .
N4 C12 C11 105.8(8) . .
N4 C12 H12 127.1 . .
C11 C12 H12 127.1 . .

loop_
_geom_bond_atom_site_label_1
_geom_bond_atom_site_label_2
_geom_bond_distance
_geom_bond_site_symmetry_2
Cd1 N1 2.325(6) 3_776
Cd1 N1 2.325(6) .
Cd1 N2 2.338(7) 4_666
Cd1 N2 2.338(7) 2_665
Cd1 Br1 2.9116(11) 3_776
Cd1 Br1 2.9116(11) .
N1 C1 1.361(11) .
N1 C3 1.321(11) .
N2 Cd1 2.338(7) 2_635
N2 C10 1.312(11) .
N2 C11 1.367(11) .
N3 C2 1.356(12) .
N3 C3 1.344(10) .
N3 C4 1.467(10) .
N4 C9 1.473(10) .
N4 C10 1.336(10) .
N4 C12 1.360(11) .
C1 H1 0.9300 .
C1 C2 1.361(13) .
C2 H2 0.9300 .
C3 H3 0.9300 .
C4 H4A 0.9700 .
C4 H4B 0.9700 .
C4 C5 1.500(12) .
C5 H5A 0.9700 .
C5 H5B 0.9700 .
C5 C6 1.509(12) .
C6 H6A 0.9700 .
C6 H6B 0.9700 .
C6 C7 1.497(13) .
C7 H7A 0.9700 .
C7 H7B 0.9700 .
C7 C8 1.525(12) .
C8 H8A 0.9700 .
C8 H8B 0.9700 .
C8 C9 1.490(12) .
C9 H9A 0.9700 .
C9 H9B 0.9700 .
C10 H10 0.9300 .
C11 H11 0.9300 .
C11 C12 1.370(12) .
C12 H12 0.9300 .

loop_
_geom_torsion_atom_site_label_1
_geom_torsion_atom_site_label_2
_geom_torsion_atom_site_label_3
_geom_torsion_atom_site_label_4
_geom_torsion
_geom_torsion_site_symmetry_1
_geom_torsion_site_symmetry_2
_geom_torsion_site_symmetry_3
_geom_torsion_site_symmetry_4
Cd1 N1 C1 C2 179.7(6) . . . .
Cd1 N1 C3 N3 -179.7(5) . . . .
Cd1 N2 C10 N4 167.4(5) 2_635 . . .
Cd1 N2 C11 C12 -166.4(7) 2_635 . . .
N1 Cd1 N1 C1 -118(100) 3_776 . . .
N1 Cd1 N1 C3 62(100) 3_776 . . .
N1 C1 C2 N3 0.0(10) . . . .
N2 Cd1 N1 C1 28.1(7) 2_665 . . .
N2 Cd1 N1 C1 -151.9(7) 4_666 . . .
N2 Cd1 N1 C3 -152.4(8) 2_665 . . .
N2 Cd1 N1 C3 27.6(8) 4_666 . . .
N2 C11 C12 N4 -1.4(11) . . . .
N3 C4 C5 C6 -179.8(8) . . . .
Br1 Cd1 N1 C1 -61.6(7) 3_776 . . .
Br1 Cd1 N1 C1 118.4(7) . . . .
Br1 Cd1 N1 C3 117.9(7) 3_776 . . .
Br1 Cd1 N1 C3 -62.1(7) . . . .
C1 N1 C3 N3 -0.2(10) . . . .
C2 N3 C3 N1 0.2(10) . . . .
C2 N3 C4 C5 -54.0(12) . . . .
C3 N1 C1 C2 0.1(10) . . . .
C3 N3 C2 C1 -0.1(10) . . . .
C3 N3 C4 C5 122.1(10) . . . .
C4 N3 C2 C1 176.7(8) . . . .
C4 N3 C3 N1 -176.5(8) . . . .
C4 C5 C6 C7 -173.5(10) . . . .
C5 C6 C7 C8 -169.3(9) . . . .
C6 C7 C8 C9 -168.6(9) . . . .
C7 C8 C9 N4 -168.9(8) . . . .
C9 N4 C10 N2 177.6(8) . . . .
C9 N4 C12 C11 -177.0(9) . . . .
C10 N2 C11 C12 1.0(11) . . . .
C10 N4 C9 C8 163.0(8) . . . .
C10 N4 C12 C11 1.3(11) . . . .
C11 N2 C10 N4 -0.2(10) . . . .
C12 N4 C9 C8 -19.0(14) . . . .
C12 N4 C10 N2 -0.7(10) . . . .
